data_4129898
loop_
_publ_author_name
'Carrera, Elisa I.'
'Lanterna, Anabel E.'
'Lough, Alan J.'
'Scaiano, Juan C.'
'Seferos, Dwight S.'

_publ_section_title
;
 A Mechanistic Study of Halogen Addition and Photoelimination from
 \p-Conjugated Tellurophenes.
;
_journal_issue 8
_journal_name_full 'Journal of the American Chemical Society'
_journal_page_first 2678
_journal_page_last 2689
_journal_paper_doi 10.1021/jacs.5b11649
_journal_volume 138
_journal_year 2016
_chemical_formula_moiety 'C24 H28 Br2 Te'
_chemical_formula_sum 'C24 H28 Br2 Te'
_chemical_formula_weight 603.88
_space_group_crystal_system monoclinic
_space_group_IT_number 15
_space_group_name_Hall '-C 2yc'
_space_group_name_H-M_alt 'C 1 2/c 1'
_atom_sites_solution_hydrogens geom
_audit_creation_method SHELXL-2014/7
_cell_angle_alpha 90
_cell_angle_beta 90.781(3)
_cell_angle_gamma 90
_cell_formula_units_Z 4
_cell_length_a 33.066(3)
_cell_length_b 9.7784(9)
_cell_length_c 7.1871(7)
_cell_measurement_reflns_used 6278
_cell_measurement_temperature 147(2)
_cell_measurement_theta_max 27.47
_cell_measurement_theta_min 2.17
_cell_volume 2323.6(4)
_computing_cell_refinement APEX2
_computing_data_collection 'APEX2 (Bruker, 2014)'
_computing_data_reduction 'SAINT (Bruker, 2014)'
_computing_molecular_graphics 'PLATON (Spek, 2009)'
_computing_publication_material 'SHELXTL (Sheldrick, 2008)'
_computing_structure_refinement 'SHELXL-2014/7 (Sheldrick, 2015)'
_computing_structure_solution 'SHELXT (Sheldrick, 2008)'
_diffrn_ambient_temperature 147(2)
_diffrn_measured_fraction_theta_full 1.000
_diffrn_measured_fraction_theta_max 0.997
_diffrn_measurement_device_type 'Bruker Kappa APEX-DUO CCD'
_diffrn_measurement_method '\f and \w scans'
_diffrn_radiation_type MoK\a
_diffrn_radiation_wavelength 0.71073
_diffrn_reflns_av_R_equivalents 0.0251
_diffrn_reflns_av_unetI/netI 0.0196
_diffrn_reflns_Laue_measured_fraction_full 1.000
_diffrn_reflns_Laue_measured_fraction_max 0.997
_diffrn_reflns_limit_h_max 34
_diffrn_reflns_limit_h_min -42
_diffrn_reflns_limit_k_max 12
_diffrn_reflns_limit_k_min -12
_diffrn_reflns_limit_l_max 9
_diffrn_reflns_limit_l_min -9
_diffrn_reflns_number 14409
_diffrn_reflns_point_group_measured_fraction_full 1.000
_diffrn_reflns_point_group_measured_fraction_max 0.997
_diffrn_reflns_theta_full 25.242
_diffrn_reflns_theta_max 27.552
_diffrn_reflns_theta_min 2.172
_diffrn_source 'sealed tube with Bruker Triumph monochromator'
_exptl_absorpt_coefficient_mu 4.726
_exptl_absorpt_correction_T_max 0.7456
_exptl_absorpt_correction_T_min 0.6415
_exptl_absorpt_correction_type multi-scan
_exptl_absorpt_process_details 'SADABS (Sheldrick, 1996)'
_exptl_crystal_colour orange
_exptl_crystal_density_diffrn 1.726
_exptl_crystal_description plate
_exptl_crystal_F_000 1176
_exptl_crystal_size_max 0.130
_exptl_crystal_size_mid 0.130
_exptl_crystal_size_min 0.060
_refine_diff_density_max 0.802
_refine_diff_density_min -0.502
_refine_diff_density_rms 0.076
_refine_ls_extinction_method none
_refine_ls_goodness_of_fit_ref 0.974
_refine_ls_hydrogen_treatment constr
_refine_ls_matrix_type full
_refine_ls_number_parameters 126
_refine_ls_number_reflns 2685
_refine_ls_number_restraints 0
_refine_ls_restrained_S_all 0.974
_refine_ls_R_factor_all 0.0271
_refine_ls_R_factor_gt 0.0193
_refine_ls_shift/su_max 0.003
_refine_ls_shift/su_mean 0.000
_refine_ls_structure_factor_coef Fsqd
_refine_ls_weighting_details 'w=1/[\s^2^(Fo^2^)+(0.0409P)^2^] where P=(Fo^2^+2Fc^2^)/3'
_refine_ls_weighting_scheme calc
_refine_ls_wR_factor_gt 0.0543
_refine_ls_wR_factor_ref 0.0586
_reflns_Friedel_coverage 0.000
_reflns_number_gt 2311
_reflns_number_total 2685
_reflns_threshold_expression 'I > 2\s(I)'
_cod_data_source_file ja5b11649_si_005.cif
_cod_data_source_block d15104
_cod_original_sg_symbol_H-M 'C 2/c'
_cod_database_code 4129898
_shelx_shelxl_version_number 2014/7
_shelx_space_group_comment
; 
The symmetry employed for this shelxl refinement is uniquely defined 
by the following loop, which should always be used as a source of 
symmetry information in preference to the above space-group names. 
They are only intended as comments. 
;
_shelx_estimated_absorpt_t_min 0.579
_shelx_estimated_absorpt_t_max 0.765

loop_
_space_group_symop_operation_xyz
'x, y, z'
'-x, y, -z+1/2'
'x+1/2, y+1/2, z'
'-x+1/2, y+1/2, -z+1/2'
'-x, -y, -z'
'x, -y, z-1/2'
'-x+1/2, -y+1/2, -z'
'x+1/2, -y+1/2, z-1/2'

loop_
_atom_site_label
_atom_site_type_symbol
_atom_site_fract_x
_atom_site_fract_y
_atom_site_fract_z
_atom_site_U_iso_or_equiv
_atom_site_adp_type
_atom_site_occupancy
_atom_site_site_symmetry_order
_atom_site_calc_flag
_atom_site_refinement_flags_posn
_atom_site_refinement_flags_adp
_atom_site_refinement_flags_occupancy
Te1 Te 1.0000 0.16717(2) 0.2500 0.01529(7) Uani 1 2 d S T P
Br1 Br 1.04480(2) 0.17856(2) 0.56165(3) 0.02364(8) Uani 1 1 d . . .
C1 C 0.98154(6) 0.44983(19) 0.3018(3) 0.0190(4) Uani 1 1 d . . .
H1 H 0.9695 0.5342 0.3358 0.023 Uiso 1 1 calc R U .
C2 C 0.96382(7) 0.33055(18) 0.3512(3) 0.0168(4) Uani 1 1 d . . .
C3 C 0.92688(6) 0.30627(19) 0.4528(3) 0.0176(4) Uani 1 1 d . . .
C4 C 0.90967(7) 0.17646(19) 0.4687(3) 0.0238(5) Uani 1 1 d . . .
H4A H 0.9222 0.1011 0.4095 0.029 Uiso 1 1 calc R U .
C5 C 0.87465(7) 0.1549(2) 0.5690(3) 0.0258(5) Uani 1 1 d . . .
H5A H 0.8637 0.0652 0.5760 0.031 Uiso 1 1 calc R U .
C6 C 0.85515(7) 0.2619(2) 0.6596(3) 0.0218(4) Uani 1 1 d . . .
C7 C 0.87257(7) 0.3922(2) 0.6422(3) 0.0227(5) Uani 1 1 d . . .
H7A H 0.8600 0.4674 0.7018 0.027 Uiso 1 1 calc R U .
C8 C 0.90698(6) 0.4150(2) 0.5425(3) 0.0195(4) Uani 1 1 d . . .
H8A H 0.9175 0.5051 0.5338 0.023 Uiso 1 1 calc R U .
C9 C 0.81780(7) 0.2415(2) 0.7793(3) 0.0296(5) Uani 1 1 d . . .
C10 C 0.83059(10) 0.2553(3) 0.9851(4) 0.0490(8) Uani 1 1 d . . .
H10A H 0.8516 0.1876 1.0146 0.073 Uiso 1 1 calc R U .
H10B H 0.8071 0.2396 1.0641 0.073 Uiso 1 1 calc R U .
H10C H 0.8412 0.3474 1.0077 0.073 Uiso 1 1 calc R U .
C11 C 0.79866(8) 0.1009(3) 0.7525(4) 0.0382(6) Uani 1 1 d . . .
H11A H 0.8180 0.0301 0.7910 0.057 Uiso 1 1 calc R U .
H11B H 0.7914 0.0881 0.6210 0.057 Uiso 1 1 calc R U .
H11C H 0.7743 0.0942 0.8281 0.057 Uiso 1 1 calc R U .
C12 C 0.78581(10) 0.3498(3) 0.7322(6) 0.0680(11) Uani 1 1 d . . .
H12A H 0.7792 0.3459 0.5989 0.102 Uiso 1 1 calc R U .
H12B H 0.7964 0.4407 0.7635 0.102 Uiso 1 1 calc R U .
H12C H 0.7614 0.3320 0.8039 0.102 Uiso 1 1 calc R U .

loop_
_atom_site_aniso_label
_atom_site_aniso_U_11
_atom_site_aniso_U_22
_atom_site_aniso_U_33
_atom_site_aniso_U_23
_atom_site_aniso_U_13
_atom_site_aniso_U_12
Te1 0.01801(11) 0.01039(10) 0.01751(11) 0.000 0.00160(7) 0.000
Br1 0.03058(15) 0.01808(12) 0.02208(13) 0.00073(7) -0.00595(10) 0.00442(8)
C1 0.0241(12) 0.0142(9) 0.0184(10) -0.0013(8) -0.0047(8) 0.0026(8)
C2 0.0193(11) 0.0143(9) 0.0167(10) -0.0032(7) -0.0009(8) 0.0037(7)
C3 0.0183(11) 0.0166(9) 0.0178(10) 0.0012(8) -0.0016(8) 0.0009(8)
C4 0.0279(13) 0.0146(10) 0.0292(12) -0.0032(8) 0.0044(10) 0.0019(8)
C5 0.0268(13) 0.0181(10) 0.0327(13) -0.0007(9) 0.0053(10) -0.0035(8)
C6 0.0198(11) 0.0216(10) 0.0242(11) 0.0031(8) 0.0001(9) 0.0014(8)
C7 0.0241(12) 0.0174(10) 0.0267(11) -0.0037(8) 0.0007(9) 0.0043(8)
C8 0.0221(12) 0.0145(9) 0.0217(10) -0.0007(8) -0.0003(9) 0.0011(8)
C9 0.0260(13) 0.0244(11) 0.0385(13) 0.0010(10) 0.0102(10) 0.0003(9)
C10 0.060(2) 0.0508(17) 0.0365(15) -0.0145(13) 0.0227(14) -0.0230(15)
C11 0.0296(15) 0.0424(14) 0.0430(15) -0.0071(12) 0.0105(12) -0.0136(11)
C12 0.0268(16) 0.0547(18) 0.123(3) 0.030(2) 0.0271(19) 0.0149(14)

loop_
_atom_type_symbol
_atom_type_description
_atom_type_scat_dispersion_real
_atom_type_scat_dispersion_imag
_atom_type_scat_source
C C 0.0033 0.0016 'International Tables Vol C Tables 4.2.6.8 and 6.1.1.4'
H H 0.0000 0.0000 'International Tables Vol C Tables 4.2.6.8 and 6.1.1.4'
Br Br -0.2901 2.4595 'International Tables Vol C Tables 4.2.6.8 and 6.1.1.4'
Te Te -0.5308 1.6751 'International Tables Vol C Tables 4.2.6.8 and 6.1.1.4'

loop_
_geom_angle_atom_site_label_1
_geom_angle_atom_site_label_2
_geom_angle_atom_site_label_3
_geom_angle
_geom_angle_site_symmetry_1
_geom_angle_site_symmetry_3
C2 Te1 C2 82.80(11) . 2_755
C2 Te1 Br1 86.98(6) . 2_755
C2 Te1 Br1 89.44(6) 2_755 2_755
C2 Te1 Br1 89.44(6) . .
C2 Te1 Br1 86.98(6) 2_755 .
Br1 Te1 Br1 175.220(10) 2_755 .
C2 C1 C1 120.58(12) . 2_755
C2 C1 H1 119.7 . .
C1 C1 H1 119.7 2_755 .
C1 C2 C3 129.99(17) . .
C1 C2 Te1 108.02(15) . .
C3 C2 Te1 121.98(13) . .
C4 C3 C8 117.0(2) . .
C4 C3 C2 122.45(18) . .
C8 C3 C2 120.52(17) . .
C5 C4 C3 121.63(19) . .
C5 C4 H4A 119.2 . .
C3 C4 H4A 119.2 . .
C4 C5 C6 121.48(19) . .
C4 C5 H5A 119.3 . .
C6 C5 H5A 119.3 . .
C5 C6 C7 116.5(2) . .
C5 C6 C9 123.15(19) . .
C7 C6 C9 120.30(19) . .
C8 C7 C6 122.61(19) . .
C8 C7 H7A 118.7 . .
C6 C7 H7A 118.7 . .
C7 C8 C3 120.76(19) . .
C7 C8 H8A 119.6 . .
C3 C8 H8A 119.6 . .
C11 C9 C6 112.59(18) . .
C11 C9 C12 108.1(2) . .
C6 C9 C12 110.3(2) . .
C11 C9 C10 108.0(2) . .
C6 C9 C10 108.4(2) . .
C12 C9 C10 109.4(2) . .
C9 C10 H10A 109.5 . .
C9 C10 H10B 109.5 . .
H10A C10 H10B 109.5 . .
C9 C10 H10C 109.5 . .
H10A C10 H10C 109.5 . .
H10B C10 H10C 109.5 . .
C9 C11 H11A 109.5 . .
C9 C11 H11B 109.5 . .
H11A C11 H11B 109.5 . .
C9 C11 H11C 109.5 . .
H11A C11 H11C 109.5 . .
H11B C11 H11C 109.5 . .
C9 C12 H12A 109.5 . .
C9 C12 H12B 109.5 . .
H12A C12 H12B 109.5 . .
C9 C12 H12C 109.5 . .
H12A C12 H12C 109.5 . .
H12B C12 H12C 109.5 . .

loop_
_geom_bond_atom_site_label_1
_geom_bond_atom_site_label_2
_geom_bond_distance
_geom_bond_site_symmetry_2
Te1 C2 2.1297(19) .
Te1 C2 2.1298(19) 2_755
Te1 Br1 2.6708(3) 2_755
Te1 Br1 2.6709(3) .
C1 C2 1.355(3) .
C1 C1 1.438(4) 2_755
C1 H1 0.9500 .
C2 C3 1.451(3) .
C3 C4 1.396(3) .
C3 C8 1.411(3) .
C4 C5 1.388(3) .
C4 H4A 0.9500 .
C5 C6 1.396(3) .
C5 H5A 0.9500 .
C6 C7 1.404(3) .
C6 C9 1.528(3) .
C7 C8 1.371(3) .
C7 H7A 0.9500 .
C8 H8A 0.9500 .
C9 C11 1.525(3) .
C9 C12 1.531(4) .
C9 C10 1.539(4) .
C10 H10A 0.9800 .
C10 H10B 0.9800 .
C10 H10C 0.9800 .
C11 H11A 0.9800 .
C11 H11B 0.9800 .
C11 H11C 0.9800 .
C12 H12A 0.9800 .
C12 H12B 0.9800 .
C12 H12C 0.9800 .

loop_
_geom_torsion_atom_site_label_1
_geom_torsion_atom_site_label_2
_geom_torsion_atom_site_label_3
_geom_torsion_atom_site_label_4
_geom_torsion
_geom_torsion_site_symmetry_1
C1 C1 C2 C3 -179.4(2) 2_755
C1 C1 C2 Te1 0.1(3) 2_755
C1 C2 C3 C4 170.4(2) .
Te1 C2 C3 C4 -9.1(3) .
C1 C2 C3 C8 -10.4(3) .
Te1 C2 C3 C8 170.16(14) .
C8 C3 C4 C5 -0.3(3) .
C2 C3 C4 C5 179.0(2) .
C3 C4 C5 C6 -0.4(4) .
C4 C5 C6 C7 0.7(3) .
C4 C5 C6 C9 -176.8(2) .
C5 C6 C7 C8 -0.2(3) .
C9 C6 C7 C8 177.4(2) .
C6 C7 C8 C3 -0.5(3) .
C4 C3 C8 C7 0.8(3) .
C2 C3 C8 C7 -178.56(19) .
C5 C6 C9 C11 -13.4(3) .
C7 C6 C9 C11 169.2(2) .
C5 C6 C9 C12 -134.3(3) .
C7 C6 C9 C12 48.3(3) .
C5 C6 C9 C10 106.0(3) .
C7 C6 C9 C10 -71.4(3) .
